data_4307751
loop_
_publ_author_name
'Feng-Qin Wang'
'Xiang-Jun Zheng'
'Yong-Hong Wan'
'Chang-Yan Sun'
'Zhe-Ming Wang'
'Ke-Zhi Wang'
'Lin-Pei Jin'

_publ_section_title
;
Novel 3D LnIII-CuI Supramolecular Architecture Based on 2D MOFs with (6,3)
Topology
;
_journal_name_full 'Inorganic Chemistry'
_journal_page_first 2956
_journal_page_last 2958
_journal_paper_doi 10.1021/ic062236v
_journal_volume 46
_journal_year 2007
_chemical_formula_sum 'C18 H22.5 Cu Gd1.5 N6 O20'
_chemical_formula_weight 942.34
_chemical_name_systematic
; 
 ? 
;
_space_group_IT_number 163
_symmetry_cell_setting trigonal
_symmetry_space_group_name_Hall '-P 3 2c'
_symmetry_space_group_name_H-M 'P -3 1 c'
_atom_sites_solution_hydrogens geom
_atom_sites_solution_primary direct
_atom_sites_solution_secondary difmap
_audit_creation_method SHELXL-97
_cell_angle_alpha 90.00
_cell_angle_beta 90.00
_cell_angle_gamma 120.00
_cell_formula_units_Z 2
_cell_length_a 12.6203(11)
_cell_length_b 12.6203(11)
_cell_length_c 9.4547(17)
_cell_measurement_reflns_used 1732
_cell_measurement_temperature 294(2)
_cell_measurement_theta_max 26.09
_cell_measurement_theta_min 2.85
_cell_volume 1304.1(3)
_computing_cell_refinement 'Bruker SMART'
_computing_data_collection 'Bruker SMART'
_computing_data_reduction 'Bruker SAINT'
_computing_structure_refinement 'SHELXL-97 (Sheldrick, 1997)'
_computing_structure_solution 'SHELXS-97 (Sheldrick, 1990)'
_diffrn_ambient_temperature 294(2)
_diffrn_measured_fraction_theta_full 1.000
_diffrn_measured_fraction_theta_max 1.000
_diffrn_measurement_device_type 'CCD area detector'
_diffrn_measurement_method 'phi and omega scans'
_diffrn_radiation_monochromator graphite
_diffrn_radiation_source 'fine-focus sealed tube'
_diffrn_radiation_type MoK\a
_diffrn_radiation_wavelength 0.71073
_diffrn_reflns_av_R_equivalents 0.0590
_diffrn_reflns_av_sigmaI/netI 0.0319
_diffrn_reflns_limit_h_max 15
_diffrn_reflns_limit_h_min -15
_diffrn_reflns_limit_k_max 15
_diffrn_reflns_limit_k_min -15
_diffrn_reflns_limit_l_max 5
_diffrn_reflns_limit_l_min -11
_diffrn_reflns_number 7141
_diffrn_reflns_theta_full 26.30
_diffrn_reflns_theta_max 26.30
_diffrn_reflns_theta_min 1.86
_exptl_absorpt_coefficient_mu 4.696
_exptl_absorpt_correction_T_max 1.000000
_exptl_absorpt_correction_T_min 0.551492
_exptl_absorpt_correction_type multi-scan
_exptl_absorpt_process_details SADABS
_exptl_crystal_density_diffrn 2.400
_exptl_crystal_density_meas ?
_exptl_crystal_density_method 'not measured'
_exptl_crystal_F_000 915
_exptl_crystal_size_max 0.14
_exptl_crystal_size_mid 0.12
_exptl_crystal_size_min 0.10
_refine_diff_density_max 0.730
_refine_diff_density_min -0.671
_refine_diff_density_rms 0.117
_refine_ls_extinction_coef 0.0020(4)
_refine_ls_extinction_expression Fc^*^=kFc[1+0.001xFc^2^\l^3^/sin(2\q)]^-1/4^
_refine_ls_extinction_method SHELXL
_refine_ls_goodness_of_fit_ref 1.099
_refine_ls_hydrogen_treatment constr
_refine_ls_matrix_type full
_refine_ls_number_parameters 90
_refine_ls_number_reflns 894
_refine_ls_number_restraints 0
_refine_ls_restrained_S_all 1.099
_refine_ls_R_factor_all 0.0488
_refine_ls_R_factor_gt 0.0303
_refine_ls_shift/su_max 0.000
_refine_ls_shift/su_mean 0.000
_refine_ls_structure_factor_coef Fsqd
_refine_ls_weighting_details 'calc w=1/[\s^2^(Fo^2^)+(0.0290P)^2^+3.1261P] where P=(Fo^2^+2Fc^2^)/3'
_refine_ls_weighting_scheme calc
_refine_ls_wR_factor_gt 0.0688
_refine_ls_wR_factor_ref 0.0755
_reflns_number_gt 661
_reflns_number_total 894
_reflns_threshold_expression >2sigma(I)
_cod_data_source_file ic062236v-file001_3.cif
_cod_data_source_block complex_3
_cod_depositor_comments
;
The following automatic conversions were performed:
'_exptl_absorpt_correction_type' value 'MULTI-SCAN' changed to
'multi-scan' according to
'/home/saulius/struct/CIF-dictionaries/cif_core.dic' dictionary named
'cif_core.dic' version 2.4.1 from 2010-06-29.

Automatic conversion script
Id: cif_fix_enum 1527 2010-12-29 10:47:43Z saulius 

The following automatic conversions were performed:

'_exptl_crystal_density_meas' value 'NONE' was changed to '?' - the
value is perceived as not measured.

Automatic conversion script
Id: cif_fix_values 3008 2015-01-20 13:52:24Z robertas 
;
_cod_original_formula_sum 'C18 H22.50 Cu Gd1.50 N6 O20'
_cod_database_code 4307751

loop_
_symmetry_equiv_pos_as_xyz
'x, y, z'
'-y, x-y, z'
'-x+y, -x, z'
'-y, -x, -z+1/2'
'-x+y, y, -z+1/2'
'x, x-y, -z+1/2'
'-x, -y, -z'
'y, -x+y, -z'
'x-y, x, -z'
'y, x, z-1/2'
'x-y, -y, z-1/2'
'-x, -x+y, z-1/2'

loop_
_atom_site_label
_atom_site_type_symbol
_atom_site_fract_x
_atom_site_fract_y
_atom_site_fract_z
_atom_site_U_iso_or_equiv
_atom_site_adp_type
_atom_site_occupancy
_atom_site_symmetry_multiplicity
_atom_site_calc_flag
_atom_site_refinement_flags
_atom_site_disorder_assembly
_atom_site_disorder_group
Gd1 Gd 0.6667 0.3333 0.2500 0.0155(2) Uani 1 6 d S . .
Cu1 Cu 0.3333 -0.3333 0.2500 0.0214(3) Uani 1 6 d S . .
O1 O 0.7296(3) 0.2328(3) 0.0771(4) 0.0256(8) Uani 1 1 d . . .
O2 O 0.7209(3) 0.0671(3) -0.0227(4) 0.0329(9) Uani 1 1 d . . .
N1 N 0.5508(2) 0.1017(5) 0.2500 0.0153(12) Uani 1 2 d S . .
N2 N 0.4245(2) -0.1510(5) 0.2500 0.0200(13) Uani 1 2 d S . .
C1 C 0.6869(4) 0.1192(4) 0.0630(5) 0.0211(11) Uani 1 1 d . . .
C2 C 0.5812(4) 0.0399(4) 0.1613(5) 0.0170(10) Uani 1 1 d . . .
C3 C 0.5184(4) -0.0874(4) 0.1608(5) 0.0186(10) Uani 1 1 d . . .
H3 H 0.5416 -0.1289 0.0981 0.025(14) Uiso 1 1 calc R . .
Gd2 Gd 1.0000 0.0000 0.2500 0.0194(3) Uani 0.50 6 d SP . .
O3 O 0.7601(6) -0.1199(3) 0.2500 0.062(2) Uani 1 2 d S A 1
O4 O 0.9256(10) 0.0850(10) 0.0745(11) 0.054(3) Uani 0.50 1 d P A 1
O5 O 1.0669(16) -0.0902(14) 0.036(2) 0.078(6) Uani 0.33 1 d P A 2

loop_
_atom_site_aniso_label
_atom_site_aniso_U_11
_atom_site_aniso_U_22
_atom_site_aniso_U_33
_atom_site_aniso_U_23
_atom_site_aniso_U_13
_atom_site_aniso_U_12
Gd1 0.0155(2) 0.0155(2) 0.0156(3) 0.000 0.000 0.00774(12)
Cu1 0.0164(4) 0.0164(4) 0.0314(8) 0.000 0.000 0.0082(2)
O1 0.0256(19) 0.0195(19) 0.026(2) 0.0015(15) 0.0126(16) 0.0069(16)
O2 0.036(2) 0.031(2) 0.030(2) -0.0035(17) 0.0143(17) 0.0158(18)
N1 0.019(2) 0.014(3) 0.012(3) 0.000 -0.0015(19) 0.0068(13)
N2 0.021(2) 0.014(3) 0.022(3) 0.000 -0.001(2) 0.0071(14)
C1 0.022(3) 0.026(3) 0.015(2) 0.000(2) 0.000(2) 0.012(2)
C2 0.018(2) 0.019(2) 0.014(2) 0.002(2) 0.0011(19) 0.009(2)
C3 0.021(3) 0.019(2) 0.019(3) 0.000(2) 0.001(2) 0.012(2)
Gd2 0.0179(4) 0.0179(4) 0.0224(7) 0.000 0.000 0.0089(2)
O3 0.047(4) 0.078(4) 0.052(4) -0.010(3) 0.000 0.024(2)
O4 0.056(7) 0.060(7) 0.039(6) 0.006(5) -0.004(5) 0.024(5)
O5 0.066(12) 0.039(9) 0.141(19) -0.001(11) 0.031(13) 0.037(9)

loop_
_atom_type_symbol
_atom_type_description
_atom_type_scat_dispersion_real
_atom_type_scat_dispersion_imag
_atom_type_scat_source
C C 0.0033 0.0016 'International Tables Vol C Tables 4.2.6.8 and 6.1.1.4'
H H 0.0000 0.0000 'International Tables Vol C Tables 4.2.6.8 and 6.1.1.4'
N N 0.0061 0.0033 'International Tables Vol C Tables 4.2.6.8 and 6.1.1.4'
O O 0.0106 0.0060 'International Tables Vol C Tables 4.2.6.8 and 6.1.1.4'
Cu Cu 0.3201 1.2651 'International Tables Vol C Tables 4.2.6.8 and 6.1.1.4'
Gd Gd -0.1653 3.9035 'International Tables Vol C Tables 4.2.6.8 and 6.1.1.4'

loop_
_geom_angle_atom_site_label_1
_geom_angle_atom_site_label_2
_geom_angle_atom_site_label_3
_geom_angle
_geom_angle_site_symmetry_1
_geom_angle_site_symmetry_3
_geom_angle_publ_flag
O1 Gd1 O1 85.52(17) . 4_665 ?
O1 Gd1 O1 79.79(13) . 3_665 ?
O1 Gd1 O1 147.17(16) 4_665 3_665 ?
O1 Gd1 O1 79.79(13) . 2_655 ?
O1 Gd1 O1 126.31(15) 4_665 2_655 ?
O1 Gd1 O1 79.79(13) 3_665 2_655 ?
O1 Gd1 O1 147.17(16) . 6 ?
O1 Gd1 O1 79.79(13) 4_665 6 ?
O1 Gd1 O1 126.31(15) 3_665 6 ?
O1 Gd1 O1 85.52(17) 2_655 6 ?
O1 Gd1 O1 126.31(15) . 5_655 ?
O1 Gd1 O1 79.79(13) 4_665 5_655 ?
O1 Gd1 O1 85.52(17) 3_665 5_655 ?
O1 Gd1 O1 147.17(16) 2_655 5_655 ?
O1 Gd1 O1 79.79(13) 6 5_655 ?
O1 Gd1 N1 63.16(8) . . ?
O1 Gd1 N1 73.58(8) 4_665 . ?
O1 Gd1 N1 73.58(8) 3_665 . ?
O1 Gd1 N1 137.24(9) 2_655 . ?
O1 Gd1 N1 137.24(9) 6 . ?
O1 Gd1 N1 63.16(8) 5_655 . ?
O1 Gd1 N1 73.58(8) . 2_655 ?
O1 Gd1 N1 63.16(8) 4_665 2_655 ?
O1 Gd1 N1 137.24(9) 3_665 2_655 ?
O1 Gd1 N1 63.16(8) 2_655 2_655 ?
O1 Gd1 N1 73.58(8) 6 2_655 ?
O1 Gd1 N1 137.24(9) 5_655 2_655 ?
N1 Gd1 N1 120.0 . 2_655 ?
O1 Gd1 N1 137.24(9) . 3_665 ?
O1 Gd1 N1 137.24(9) 4_665 3_665 ?
O1 Gd1 N1 63.16(8) 3_665 3_665 ?
O1 Gd1 N1 73.58(8) 2_655 3_665 ?
O1 Gd1 N1 63.16(8) 6 3_665 ?
O1 Gd1 N1 73.58(8) 5_655 3_665 ?
N1 Gd1 N1 120.0 . 3_665 ?
N1 Gd1 N1 120.0 2_655 3_665 ?
N2 Cu1 N2 120.0 . 2_545 ?
N2 Cu1 N2 120.0 . 3_655 ?
N2 Cu1 N2 120.0 2_545 3_655 ?
C1 O1 Gd1 126.8(3) . . ?
C2 N1 C2 118.8(6) . 5_655 ?
C2 N1 Gd1 120.6(3) . . ?
C2 N1 Gd1 120.6(3) 5_655 . ?
C3 N2 C3 117.7(6) . 5_655 ?
C3 N2 Cu1 121.1(3) . . ?
C3 N2 Cu1 121.1(3) 5_655 . ?
O2 C1 O1 127.1(4) . . ?
O2 C1 C2 118.1(4) . . ?
O1 C1 C2 114.8(4) . . ?
N1 C2 C3 121.1(4) . . ?
N1 C2 C1 114.6(4) . . ?
C3 C2 C1 124.4(4) . . ?
N2 C3 C2 120.7(4) . . ?
N2 C3 H3 119.7 . . ?
C2 C3 H3 119.7 . . ?
O4 Gd2 O4 140.5(5) 2_645 5_755 ?
O4 Gd2 O4 77.7(4) 2_645 3_765 ?
O4 Gd2 O4 87.3(5) 5_755 3_765 ?
O4 Gd2 O4 77.7(4) 2_645 . ?
O4 Gd2 O4 134.6(5) 5_755 . ?
O4 Gd2 O4 77.7(4) 3_765 . ?
O4 Gd2 O4 87.3(5) 2_645 6_545 ?
O4 Gd2 O4 77.7(4) 5_755 6_545 ?
O4 Gd2 O4 134.6(5) 3_765 6_545 ?
O4 Gd2 O4 140.5(5) . 6_545 ?
O4 Gd2 O4 134.6(5) 2_645 4_665 ?
O4 Gd2 O4 77.7(4) 5_755 4_665 ?
O4 Gd2 O4 140.5(5) 3_765 4_665 ?
O4 Gd2 O4 87.3(5) . 4_665 ?
O4 Gd2 O4 77.7(4) 6_545 4_665 ?
O4 Gd2 O3 136.4(3) 2_645 3_765 ?
O4 Gd2 O3 67.3(3) 5_755 3_765 ?
O4 Gd2 O3 70.3(3) 3_765 3_765 ?
O4 Gd2 O3 67.3(3) . 3_765 ?
O4 Gd2 O3 136.4(3) 6_545 3_765 ?
O4 Gd2 O3 70.3(3) 4_665 3_765 ?
O4 Gd2 O3 67.3(3) 2_645 . ?
O4 Gd2 O3 136.4(3) 5_755 . ?
O4 Gd2 O3 136.4(3) 3_765 . ?
O4 Gd2 O3 70.3(3) . . ?
O4 Gd2 O3 70.3(3) 6_545 . ?
O4 Gd2 O3 67.3(3) 4_665 . ?
O3 Gd2 O3 120.0 3_765 . ?
O4 Gd2 O3 70.3(3) 2_645 2_645 ?
O4 Gd2 O3 70.3(3) 5_755 2_645 ?
O4 Gd2 O3 67.3(3) 3_765 2_645 ?
O4 Gd2 O3 136.4(3) . 2_645 ?
O4 Gd2 O3 67.3(3) 6_545 2_645 ?
O4 Gd2 O3 136.4(3) 4_665 2_645 ?
O3 Gd2 O3 120.0 3_765 2_645 ?
O3 Gd2 O3 120.0 . 2_645 ?
O4 Gd2 O5 42.2(5) 2_645 3_765 ?
O4 Gd2 O5 172.3(5) 5_755 3_765 ?
O4 Gd2 O5 86.8(4) 3_765 3_765 ?
O4 Gd2 O5 38.9(5) . 3_765 ?
O4 Gd2 O5 110.0(4) 6_545 3_765 ?
O4 Gd2 O5 104.0(4) 4_665 3_765 ?
O3 Gd2 O5 106.0(4) 3_765 3_765 ?
O3 Gd2 O5 49.8(4) . 3_765 ?
O3 Gd2 O5 111.8(4) 2_645 3_765 ?
O4 Gd2 O5 172.3(5) 2_645 6_545 ?
O4 Gd2 O5 42.2(5) 5_755 6_545 ?
O4 Gd2 O5 110.0(4) 3_765 6_545 ?
O4 Gd2 O5 104.0(4) . 6_545 ?
O4 Gd2 O5 86.8(4) 6_545 6_545 ?
O4 Gd2 O5 38.9(5) 4_665 6_545 ?
O3 Gd2 O5 49.8(4) 3_765 6_545 ?
O3 Gd2 O5 106.0(4) . 6_545 ?
O3 Gd2 O5 111.8(4) 2_645 6_545 ?
O5 Gd2 O5 136.5(7) 3_765 6_545 ?
O4 Gd2 O5 38.9(5) 2_645 . ?
O4 Gd2 O5 110.0(4) 5_755 . ?
O4 Gd2 O5 42.2(5) 3_765 . ?
O4 Gd2 O5 86.8(4) . . ?
O4 Gd2 O5 104.0(4) 6_545 . ?
O4 Gd2 O5 172.3(5) 4_665 . ?
O3 Gd2 O5 111.8(4) 3_765 . ?
O3 Gd2 O5 106.0(4) . . ?
O3 Gd2 O5 49.8(4) 2_645 . ?
O5 Gd2 O5 68.3(7) 3_765 . ?
O5 Gd2 O5 148.1(8) 6_545 . ?

loop_
_geom_bond_atom_site_label_1
_geom_bond_atom_site_label_2
_geom_bond_distance
_geom_bond_site_symmetry_2
_geom_bond_publ_flag
Gd1 O1 2.433(3) . ?
Gd1 O1 2.433(3) 4_665 ?
Gd1 O1 2.433(3) 3_665 ?
Gd1 O1 2.433(3) 2_655 ?
Gd1 O1 2.433(3) 6 ?
Gd1 O1 2.433(3) 5_655 ?
Gd1 N1 2.532(5) . ?
Gd1 N1 2.532(5) 2_655 ?
Gd1 N1 2.532(5) 3_665 ?
Cu1 N2 1.993(5) . ?
Cu1 N2 1.993(5) 2_545 ?
Cu1 N2 1.993(5) 3_655 ?
O1 C1 1.262(6) . ?
O2 C1 1.247(6) . ?
N1 C2 1.326(5) . ?
N1 C2 1.326(5) 5_655 ?
N2 C3 1.345(5) . ?
N2 C3 1.345(5) 5_655 ?
C1 C2 1.520(6) . ?
C2 C3 1.391(6) . ?
C3 H3 0.9300 . ?
Gd2 O4 2.407(10) 2_645 ?
Gd2 O4 2.407(10) 5_755 ?
Gd2 O4 2.407(10) 3_765 ?
Gd2 O4 2.407(10) . ?
Gd2 O4 2.407(10) 6_545 ?
Gd2 O4 2.407(10) 4_665 ?
Gd2 O3 2.622(6) 3_765 ?
Gd2 O3 2.622(6) . ?
Gd2 O3 2.622(6) 2_645 ?
Gd2 O5 2.659(18) 3_765 ?
Gd2 O5 2.659(18) 6_545 ?
Gd2 O5 2.659(18) . ?
